data_4516680
loop_
_publ_author_name
'Brown, Lauren A.'
'Rhinehart, Jennifer L.'
'Long, Brian K.'

_publ_section_title
;
 Effects of Ferrocenyl Proximity and Monomer Presence during Oxidation for
 the Redox-Switchable Polymerization of l-Lactide
;
_journal_issue 10
_journal_name_full 'ACS Catalysis'
_journal_page_first 6057
_journal_paper_doi 10.1021/acscatal.5b01434
_journal_volume 5
_journal_year 2015
_chemical_formula_sum 'C46 H64 Fe N2 O4 Ti'
_chemical_formula_weight 812.74
_space_group_crystal_system orthorhombic
_space_group_IT_number 19
_space_group_name_Hall 'P 2ac 2ab'
_space_group_name_H-M_alt 'P 21 21 21'
_atom_sites_solution_hydrogens geom
_audit_creation_method SHELXL-2014/7
_cell_angle_alpha 90
_cell_angle_beta 90
_cell_angle_gamma 90
_cell_formula_units_Z 4
_cell_length_a 10.8375(13)
_cell_length_b 14.8073(18)
_cell_length_c 27.377(3)
_cell_measurement_temperature 100(2)
_cell_volume 4393.3(9)
_computing_structure_refinement 'SHELXL-2014/7 (Sheldrick, 2014)'
_diffrn_ambient_temperature 100(2)
_diffrn_measured_fraction_theta_full 1.000
_diffrn_measured_fraction_theta_max 0.999
_diffrn_measurement_device_type 'Bruker APEX II Smart CCD'
_diffrn_radiation_type MoK\a
_diffrn_radiation_wavelength 0.71073
_diffrn_reflns_av_R_equivalents 0.0798
_diffrn_reflns_av_unetI/netI 0.0558
_diffrn_reflns_Laue_measured_fraction_full 1.000
_diffrn_reflns_Laue_measured_fraction_max 0.999
_diffrn_reflns_limit_h_max 13
_diffrn_reflns_limit_h_min -13
_diffrn_reflns_limit_k_max 18
_diffrn_reflns_limit_k_min -18
_diffrn_reflns_limit_l_max 33
_diffrn_reflns_limit_l_min -33
_diffrn_reflns_number 45206
_diffrn_reflns_point_group_measured_fraction_full 1.000
_diffrn_reflns_point_group_measured_fraction_max 0.999
_diffrn_reflns_theta_full 25.242
_diffrn_reflns_theta_max 25.763
_diffrn_reflns_theta_min 1.488
_exptl_absorpt_coefficient_mu 0.554
_exptl_absorpt_correction_T_max 0.990
_exptl_absorpt_correction_T_min 0.972
_exptl_absorpt_correction_type multi-scan
_exptl_absorpt_process_details SADABS
_exptl_crystal_colour orange
_exptl_crystal_density_diffrn 1.229
_exptl_crystal_description plate
_exptl_crystal_F_000 1736
_exptl_crystal_size_max 0.070
_exptl_crystal_size_mid 0.043
_exptl_crystal_size_min 0.018
_refine_diff_density_max 0.960
_refine_diff_density_min -0.660
_refine_diff_density_rms 0.070
_refine_ls_abs_structure_details
;
 Flack x determined using 3047 quotients [(I+)-(I-)]/[(I+)+(I-)]
 (Parsons, Flack and Wagner, Acta Cryst. B69 (2013) 249-259).
;
_refine_ls_abs_structure_Flack -0.013(9)
_refine_ls_extinction_method none
_refine_ls_goodness_of_fit_ref 0.941
_refine_ls_hydrogen_treatment constr
_refine_ls_matrix_type full
_refine_ls_number_parameters 497
_refine_ls_number_reflns 8408
_refine_ls_number_restraints 0
_refine_ls_restrained_S_all 0.941
_refine_ls_R_factor_all 0.0524
_refine_ls_R_factor_gt 0.0450
_refine_ls_shift/su_max 0.038
_refine_ls_shift/su_mean 0.001
_refine_ls_structure_factor_coef Fsqd
_refine_ls_weighting_details 'w=1/[\s^2^(Fo^2^)+(0.1000P)^2^+0.3265P] where P=(Fo^2^+2Fc^2^)/3'
_refine_ls_weighting_scheme calc
_refine_ls_wR_factor_gt 0.1217
_refine_ls_wR_factor_ref 0.1311
_reflns_Friedel_coverage 0.790
_reflns_Friedel_fraction_full 1.000
_reflns_Friedel_fraction_max 0.999
_reflns_number_gt 7485
_reflns_number_total 8408
_reflns_threshold_expression 'I > 2\s(I)'
_cod_data_source_file cs5b01434_si_002.cif
_cod_data_source_block try1_a
_cod_database_code 4516680
_shelx_shelxl_version_number 2014/7
_shelx_space_group_comment
;
The symmetry employed for this shelxl refinement is uniquely defined
by the following loop, which should always be used as a source of
symmetry information in preference to the above space-group names.
They are only intended as comments.
;
_shelx_estimated_absorpt_t_min 0.962
_shelx_estimated_absorpt_t_max 0.990

loop_
_space_group_symop_operation_xyz
'x, y, z'
'-x+1/2, -y, z+1/2'
'-x, y+1/2, -z+1/2'
'x+1/2, -y+1/2, -z'

loop_
_atom_site_label
_atom_site_type_symbol
_atom_site_fract_x
_atom_site_fract_y
_atom_site_fract_z
_atom_site_U_iso_or_equiv
_atom_site_adp_type
_atom_site_occupancy
_atom_site_site_symmetry_order
_atom_site_calc_flag
_atom_site_refinement_flags_posn
_atom_site_refinement_flags_adp
Fe1 Fe 0.32641(5) 0.85868(4) 0.46627(2) 0.02262(17) Uani 1 1 d . .
Ti1 Ti 0.25858(6) 0.66499(5) 0.36218(3) 0.01722(18) Uani 1 1 d . .
O4 O 0.2922(3) 0.67142(19) 0.29335(10) 0.0203(6) Uani 1 1 d . .
O3 O 0.4111(3) 0.59393(18) 0.37187(10) 0.0185(6) Uani 1 1 d . .
O1 O 0.1676(3) 0.56239(19) 0.36285(11) 0.0240(6) Uani 1 1 d . .
O2 O 0.1316(3) 0.7456(2) 0.36168(11) 0.0247(6) Uani 1 1 d . .
N2 N 0.3993(3) 0.7804(2) 0.36321(13) 0.0186(7) Uani 1 1 d . .
N1 N 0.2661(3) 0.6654(2) 0.44300(12) 0.0190(7) Uani 1 1 d . .
C19 C 0.3916(4) 0.6845(3) 0.26630(14) 0.0182(8) Uani 1 1 d . .
C23 C 0.5131(4) 0.6596(3) 0.19403(15) 0.0218(9) Uani 1 1 d . .
H23 H 0.5201 0.6350 0.1629 0.026 Uiso 1 1 calc R U
C38 C 0.5242(4) 0.4584(3) 0.38937(15) 0.0199(9) Uani 1 1 d . .
C21 C 0.6015(4) 0.7444(3) 0.25857(14) 0.0191(8) Uani 1 1 d . .
H21 H 0.6661 0.7777 0.2719 0.023 Uiso 1 1 calc R U
C33 C 0.4333(4) 0.5258(3) 0.40137(15) 0.0177(8) Uani 1 1 d . .
C12 C 0.4846(4) 0.7846(3) 0.33033(16) 0.0203(8) Uani 1 1 d . .
H12 H 0.5491 0.8245 0.3365 0.024 Uiso 1 1 calc R U
C6 C 0.4147(4) 0.8475(3) 0.40115(15) 0.0217(9) Uani 1 1 d . .
C39 C 0.5957(4) 0.4642(3) 0.34099(15) 0.0209(9) Uani 1 1 d . .
C29 C 0.2913(4) 0.5978(3) 0.19441(14) 0.0221(9) Uani 1 1 d . .
C41 C 0.6733(4) 0.5517(3) 0.34066(16) 0.0239(9) Uani 1 1 d . .
H41A H 0.7389 0.5466 0.3641 0.036 Uiso 1 1 calc R U
H41B H 0.6217 0.6021 0.3490 0.036 Uiso 1 1 calc R U
H41C H 0.7076 0.5607 0.3087 0.036 Uiso 1 1 calc R U
C24 C 0.4012(4) 0.6481(3) 0.21813(14) 0.0208(8) Uani 1 1 d . .
C37 C 0.5444(4) 0.3900(3) 0.42256(15) 0.0213(9) Uani 1 1 d . .
H37 H 0.6013 0.3456 0.4142 0.026 Uiso 1 1 calc R U
C22 C 0.6161(4) 0.7051(3) 0.21272(15) 0.0217(9) Uani 1 1 d . .
C2 C 0.3061(4) 0.7609(3) 0.51774(15) 0.0283(10) Uani 1 1 d . .
H2 H 0.3688 0.7263 0.5314 0.034 Uiso 1 1 calc R U
C20 C 0.4915(4) 0.7349(3) 0.28514(15) 0.0203(8) Uani 1 1 d . .
C1 C 0.2381(4) 0.7400(3) 0.47411(15) 0.0224(9) Uani 1 1 d . .
C5 C 0.1510(4) 0.8107(3) 0.46627(16) 0.0216(8) Uani 1 1 d . .
H5 H 0.0951 0.8145 0.4406 0.026 Uiso 1 1 calc R U
C32 C 0.3189(4) 0.5710(3) 0.14085(16) 0.0314(10) Uani 1 1 d . .
H32A H 0.2487 0.5406 0.1273 0.047 Uiso 1 1 calc R U
H32B H 0.3892 0.5316 0.1399 0.047 Uiso 1 1 calc R U
H32C H 0.3361 0.6244 0.1221 0.047 Uiso 1 1 calc R U
C35 C 0.3994(4) 0.4472(3) 0.47969(15) 0.0208(9) Uani 1 1 d . .
H35 H 0.3581 0.4446 0.5094 0.025 Uiso 1 1 calc R U
C40 C 0.5061(4) 0.4637(3) 0.29744(15) 0.0241(9) Uani 1 1 d . .
H40A H 0.5512 0.4738 0.2678 0.036 Uiso 1 1 calc R U
H40B H 0.4459 0.5107 0.3016 0.036 Uiso 1 1 calc R U
H40C H 0.4651 0.4063 0.2958 0.036 Uiso 1 1 calc R U
C16 C 0.0427(4) 0.5362(3) 0.36397(17) 0.0276(10) Uani 1 1 d . .
H16 H -0.0075 0.5878 0.3743 0.033 Uiso 1 1 calc R U
C7 C 0.5021(4) 0.8462(4) 0.43961(17) 0.0309(10) Uani 1 1 d . .
H7 H 0.5575 0.7998 0.4463 0.037 Uiso 1 1 calc R U
C34 C 0.3724(4) 0.5187(3) 0.44681(15) 0.0210(9) Uani 1 1 d . .
C36 C 0.4846(4) 0.3822(3) 0.46867(16) 0.0213(8) Uani 1 1 d . .
C11 C 0.3039(4) 0.5936(3) 0.46606(15) 0.0214(8) Uani 1 1 d . .
H11 H 0.2841 0.5905 0.4991 0.026 Uiso 1 1 calc R U
C42 C 0.6827(4) 0.3837(3) 0.33416(16) 0.0259(9) Uani 1 1 d . .
H42A H 0.7429 0.3833 0.3599 0.039 Uiso 1 1 calc R U
H42B H 0.7237 0.3886 0.3032 0.039 Uiso 1 1 calc R U
H42C H 0.6360 0.3286 0.3351 0.039 Uiso 1 1 calc R U
C43 C 0.5243(4) 0.3062(3) 0.50337(17) 0.0274(10) Uani 1 1 d . .
C25 C 0.7357(4) 0.7128(3) 0.18353(16) 0.0256(9) Uani 1 1 d . .
C44 C 0.4478(5) 0.3063(3) 0.55090(17) 0.0323(11) Uani 1 1 d . .
H44A H 0.4610 0.3620 0.5681 0.048 Uiso 1 1 calc R U
H44B H 0.4731 0.2566 0.5711 0.048 Uiso 1 1 calc R U
H44C H 0.3619 0.3002 0.5431 0.048 Uiso 1 1 calc R U
C31 C 0.2631(4) 0.5104(3) 0.22276(16) 0.0251(9) Uani 1 1 d . .
H31A H 0.2442 0.5250 0.2561 0.038 Uiso 1 1 calc R U
H31B H 0.3338 0.4714 0.2217 0.038 Uiso 1 1 calc R U
H31C H 0.1939 0.4804 0.2081 0.038 Uiso 1 1 calc R U
C10 C 0.3481(5) 0.9307(3) 0.40315(17) 0.0288(10) Uani 1 1 d . .
H10 H 0.2857 0.9493 0.3821 0.035 Uiso 1 1 calc R U
C45 C 0.5091(5) 0.2132(3) 0.47862(18) 0.0348(11) Uani 1 1 d . .
H45A H 0.4247 0.2053 0.4688 0.052 Uiso 1 1 calc R U
H45B H 0.5316 0.1664 0.5012 0.052 Uiso 1 1 calc R U
H45C H 0.5615 0.2100 0.4504 0.052 Uiso 1 1 calc R U
C30 C 0.1749(4) 0.6580(3) 0.19396(16) 0.0262(9) Uani 1 1 d . .
H30A H 0.1580 0.6788 0.2265 0.039 Uiso 1 1 calc R U
H30B H 0.1059 0.6237 0.1822 0.039 Uiso 1 1 calc R U
H30C H 0.1884 0.7090 0.1729 0.039 Uiso 1 1 calc R U
C28 C 0.8378(4) 0.7583(4) 0.21211(18) 0.0389(12) Uani 1 1 d . .
H28A H 0.8522 0.7257 0.2419 0.058 Uiso 1 1 calc R U
H28B H 0.8140 0.8192 0.2196 0.058 Uiso 1 1 calc R U
H28C H 0.9119 0.7589 0.1929 0.058 Uiso 1 1 calc R U
C17 C 0.0048(4) 0.5087(4) 0.31244(17) 0.0353(11) Uani 1 1 d . .
H17A H 0.0218 0.5573 0.2903 0.053 Uiso 1 1 calc R U
H17B H -0.0819 0.4953 0.3119 0.053 Uiso 1 1 calc R U
H17C H 0.0505 0.4561 0.3027 0.053 Uiso 1 1 calc R U
C3 C 0.2596(4) 0.8445(3) 0.53626(16) 0.0306(10) Uani 1 1 d . .
H3 H 0.2869 0.8742 0.5642 0.037 Uiso 1 1 calc R U
C18 C 0.0268(5) 0.4605(3) 0.40031(18) 0.0354(11) Uani 1 1 d . .
H18A H 0.0689 0.4076 0.3887 0.053 Uiso 1 1 calc R U
H18B H -0.0594 0.4474 0.4041 0.053 Uiso 1 1 calc R U
H18C H 0.0607 0.4784 0.4312 0.053 Uiso 1 1 calc R U
C46 C 0.6593(5) 0.3212(4) 0.51681(19) 0.0412(13) Uani 1 1 d . .
H46A H 0.7079 0.3249 0.4876 0.062 Uiso 1 1 calc R U
H46B H 0.6878 0.2717 0.5364 0.062 Uiso 1 1 calc R U
H46C H 0.6671 0.3765 0.5349 0.062 Uiso 1 1 calc R U
C14 C -0.0757(5) 0.7960(5) 0.3492(2) 0.0536(12) Uani 1 1 d . .
H14A H -0.1117 0.7371 0.3523 0.080 Uiso 1 1 calc R U
H14B H -0.1240 0.8316 0.3269 0.080 Uiso 1 1 calc R U
H14C H -0.0741 0.8250 0.3806 0.080 Uiso 1 1 calc R U
C9 C 0.3963(5) 0.9798(3) 0.4439(2) 0.0387(12) Uani 1 1 d . .
H9 H 0.3702 1.0365 0.4542 0.046 Uiso 1 1 calc R U
C4 C 0.1649(4) 0.8742(3) 0.50467(16) 0.0292(10) Uani 1 1 d . .
H4 H 0.1191 0.9268 0.5084 0.035 Uiso 1 1 calc R U
C8 C 0.4902(5) 0.9276(4) 0.4659(2) 0.0411(13) Uani 1 1 d . .
H8 H 0.5364 0.9441 0.4931 0.049 Uiso 1 1 calc R U
C15 C 0.1014(5) 0.8608(4) 0.3012(2) 0.0543(16) Uani 1 1 d . .
H15A H 0.1247 0.9100 0.3221 0.081 Uiso 1 1 calc R U
H15B H 0.0411 0.8813 0.2781 0.081 Uiso 1 1 calc R U
H15C H 0.1728 0.8390 0.2842 0.081 Uiso 1 1 calc R U
C27 C 0.7117(5) 0.7730(5) 0.1377(2) 0.0550(17) Uani 1 1 d . .
H27A H 0.7857 0.7770 0.1186 0.082 Uiso 1 1 calc R U
H27B H 0.6873 0.8324 0.1479 0.082 Uiso 1 1 calc R U
H27C H 0.6471 0.7467 0.1183 0.082 Uiso 1 1 calc R U
C26 C 0.7792(5) 0.6197(4) 0.1679(3) 0.063(2) Uani 1 1 d . .
H26A H 0.7901 0.5824 0.1963 0.095 Uiso 1 1 calc R U
H26B H 0.8563 0.6250 0.1509 0.095 Uiso 1 1 calc R U
H26C H 0.7188 0.5929 0.1468 0.095 Uiso 1 1 calc R U
C13 C 0.0488(5) 0.7878(5) 0.3308(3) 0.0536(12) Uani 1 1 d . .
H13 H 0.0375 0.7409 0.3059 0.064 Uiso 1 1 calc R U

loop_
_atom_site_aniso_label
_atom_site_aniso_U_11
_atom_site_aniso_U_22
_atom_site_aniso_U_33
_atom_site_aniso_U_23
_atom_site_aniso_U_13
_atom_site_aniso_U_12
Fe1 0.0261(3) 0.0231(3) 0.0186(3) -0.0061(3) 0.0006(3) 0.0025(2)
Ti1 0.0208(4) 0.0172(4) 0.0137(3) 0.0005(3) -0.0001(3) 0.0004(3)
O4 0.0252(15) 0.0193(14) 0.0165(14) 0.0014(12) -0.0011(11) -0.0013(11)
O3 0.0243(15) 0.0159(14) 0.0154(14) 0.0021(11) 0.0008(12) 0.0011(11)
O1 0.0265(15) 0.0238(15) 0.0215(15) 0.0003(13) 0.0028(13) -0.0056(12)
O2 0.0286(15) 0.0293(16) 0.0163(14) -0.0002(14) 0.0001(12) 0.0052(12)
N2 0.0256(17) 0.0174(17) 0.0129(16) -0.0042(14) -0.0025(15) 0.0027(14)
N1 0.0213(16) 0.0204(17) 0.0154(16) -0.0015(13) -0.0014(13) 0.0024(14)
C19 0.022(2) 0.0172(19) 0.0159(19) 0.0038(16) -0.0005(16) 0.0005(16)
C23 0.029(2) 0.023(2) 0.0136(19) -0.0048(17) -0.0014(16) 0.0036(18)
C38 0.0198(19) 0.021(2) 0.019(2) -0.0041(17) -0.0029(17) 0.0014(16)
C21 0.023(2) 0.0177(19) 0.017(2) -0.0013(16) -0.0035(16) -0.0015(16)
C33 0.022(2) 0.0158(19) 0.0152(19) -0.0035(16) -0.0018(16) -0.0017(16)
C12 0.026(2) 0.0162(19) 0.019(2) 0.0027(16) -0.0036(17) -0.0020(16)
C6 0.027(2) 0.017(2) 0.021(2) -0.0049(17) 0.0005(17) -0.0025(17)
C39 0.025(2) 0.020(2) 0.017(2) 0.0003(16) 0.0021(17) 0.0009(17)
C29 0.028(2) 0.028(2) 0.0100(19) -0.0007(17) -0.0005(16) -0.0052(18)
C41 0.024(2) 0.023(2) 0.025(2) 0.0015(17) 0.0022(19) -0.0009(18)
C24 0.031(2) 0.0161(19) 0.0153(19) -0.0004(16) -0.0033(17) 0.0002(17)
C37 0.023(2) 0.0181(19) 0.023(2) 0.0005(17) -0.0020(17) 0.0019(16)
C22 0.029(2) 0.020(2) 0.017(2) -0.0008(17) -0.0020(17) 0.0014(17)
C2 0.038(3) 0.032(2) 0.015(2) -0.0030(18) -0.0013(18) 0.012(2)
C20 0.029(2) 0.0174(19) 0.0143(19) 0.0009(16) -0.0004(17) 0.0004(17)
C1 0.028(2) 0.024(2) 0.0150(19) -0.0010(17) 0.0044(17) 0.0030(18)
C5 0.024(2) 0.020(2) 0.021(2) -0.0001(18) 0.0040(18) 0.0037(16)
C32 0.028(2) 0.047(3) 0.020(2) -0.005(2) -0.001(2) -0.011(2)
C35 0.026(2) 0.021(2) 0.016(2) 0.0022(16) -0.0001(17) 0.0014(17)
C40 0.029(2) 0.027(2) 0.016(2) -0.0017(18) -0.0007(18) -0.0003(18)
C16 0.030(2) 0.025(2) 0.028(2) 0.000(2) 0.003(2) -0.0011(18)
C7 0.021(2) 0.045(3) 0.026(2) -0.008(2) 0.0024(18) 0.006(2)
C34 0.024(2) 0.022(2) 0.017(2) -0.0009(17) -0.0004(16) 0.0013(17)
C36 0.025(2) 0.019(2) 0.020(2) 0.0036(17) -0.0057(18) -0.0016(16)
C11 0.027(2) 0.024(2) 0.0137(19) -0.0015(17) 0.0005(17) -0.0014(16)
C42 0.031(2) 0.024(2) 0.023(2) -0.0036(17) 0.0021(19) 0.0015(18)
C43 0.032(2) 0.025(2) 0.025(2) 0.0073(19) -0.0007(19) 0.0044(19)
C25 0.026(2) 0.029(2) 0.022(2) -0.0050(18) 0.0010(18) -0.0017(18)
C44 0.048(3) 0.026(2) 0.023(2) 0.0102(19) 0.003(2) 0.007(2)
C31 0.031(2) 0.022(2) 0.022(2) -0.0037(17) -0.0051(19) -0.0052(18)
C10 0.041(3) 0.017(2) 0.029(2) -0.0009(19) 0.006(2) 0.0010(19)
C45 0.055(3) 0.021(2) 0.028(3) 0.0065(19) 0.006(2) 0.007(2)
C30 0.030(2) 0.028(2) 0.020(2) 0.0020(18) -0.0067(18) -0.004(2)
C28 0.030(2) 0.057(3) 0.029(3) -0.013(2) 0.008(2) -0.012(2)
C17 0.025(2) 0.050(3) 0.031(3) -0.010(2) 0.000(2) -0.006(2)
C3 0.044(3) 0.032(2) 0.016(2) -0.0068(19) 0.007(2) 0.006(2)
C18 0.040(3) 0.038(3) 0.027(2) 0.000(2) 0.005(2) -0.014(2)
C46 0.039(3) 0.051(3) 0.034(3) 0.019(2) -0.008(2) 0.003(3)
C14 0.039(2) 0.067(3) 0.056(3) 0.033(2) 0.0063(19) 0.017(2)
C9 0.044(3) 0.025(2) 0.047(3) -0.016(2) 0.017(3) -0.012(2)
C4 0.037(2) 0.027(2) 0.023(2) -0.0045(18) 0.011(2) 0.008(2)
C8 0.033(3) 0.057(3) 0.033(3) -0.027(3) 0.003(2) -0.012(2)
C15 0.042(3) 0.055(4) 0.066(4) 0.032(3) -0.003(3) -0.001(3)
C27 0.038(3) 0.101(5) 0.026(3) 0.017(3) 0.010(2) 0.003(3)
C26 0.039(3) 0.039(3) 0.113(6) -0.038(4) 0.026(3) -0.007(3)
C13 0.039(2) 0.067(3) 0.056(3) 0.033(2) 0.0063(19) 0.017(2)

loop_
_atom_type_symbol
_atom_type_description
_atom_type_scat_dispersion_real
_atom_type_scat_dispersion_imag
_atom_type_scat_source
C C 0.0033 0.0016 'International Tables Vol C Tables 4.2.6.8 and 6.1.1.4'
H H 0.0000 0.0000 'International Tables Vol C Tables 4.2.6.8 and 6.1.1.4'
N N 0.0061 0.0033 'International Tables Vol C Tables 4.2.6.8 and 6.1.1.4'
O O 0.0106 0.0060 'International Tables Vol C Tables 4.2.6.8 and 6.1.1.4'
Ti Ti 0.2776 0.4457 'International Tables Vol C Tables 4.2.6.8 and 6.1.1.4'
Fe Fe 0.3463 0.8444 'International Tables Vol C Tables 4.2.6.8 and 6.1.1.4'

loop_
_geom_angle_atom_site_label_1
_geom_angle_atom_site_label_2
_geom_angle_atom_site_label_3
_geom_angle
C1 Fe1 C5 41.30(17)
C1 Fe1 C6 104.29(16)
C5 Fe1 C6 114.39(17)
C1 Fe1 C2 41.62(17)
C5 Fe1 C2 69.45(18)
C6 Fe1 C2 127.02(17)
C1 Fe1 C9 167.4(2)
C5 Fe1 C9 130.9(2)
C6 Fe1 C9 68.48(18)
C2 Fe1 C9 151.0(2)
C1 Fe1 C10 126.90(17)
C5 Fe1 C10 106.88(19)
C6 Fe1 C10 41.07(17)
C2 Fe1 C10 166.01(17)
C9 Fe1 C10 41.0(2)
C1 Fe1 C7 113.67(19)
C5 Fe1 C7 147.09(18)
C6 Fe1 C7 40.66(17)
C2 Fe1 C7 106.5(2)
C9 Fe1 C7 68.1(2)
C10 Fe1 C7 68.9(2)
C1 Fe1 C8 148.0(2)
C5 Fe1 C8 170.6(2)
C6 Fe1 C8 68.12(18)
C2 Fe1 C8 116.9(2)
C9 Fe1 C8 40.4(2)
C10 Fe1 C8 68.7(2)
C7 Fe1 C8 40.3(2)
C1 Fe1 C4 68.76(18)
C5 Fe1 C4 40.63(17)
C6 Fe1 C4 149.31(18)
C2 Fe1 C4 68.43(18)
C9 Fe1 C4 111.81(19)
C10 Fe1 C4 118.16(19)
C7 Fe1 C4 169.95(19)
C8 Fe1 C4 133.28(19)
C1 Fe1 C3 69.18(18)
C5 Fe1 C3 68.58(19)
C6 Fe1 C3 167.09(18)
C2 Fe1 C3 40.90(17)
C9 Fe1 C3 119.9(2)
C10 Fe1 C3 151.65(18)
C7 Fe1 C3 130.51(19)
C8 Fe1 C3 111.1(2)
C4 Fe1 C3 40.14(18)
O1 Ti1 O2 97.98(14)
O1 Ti1 O4 98.91(13)
O2 Ti1 O4 95.94(13)
O1 Ti1 O3 90.43(13)
O2 Ti1 O3 168.84(13)
O4 Ti1 O3 89.95(12)
O1 Ti1 N1 90.69(13)
O2 Ti1 N1 91.91(13)
O4 Ti1 N1 166.61(13)
O3 Ti1 N1 80.61(11)
O1 Ti1 N2 171.14(13)
O2 Ti1 N2 90.80(13)
O4 Ti1 N2 81.30(12)
O3 Ti1 N2 80.71(12)
N1 Ti1 N2 87.78(12)
C19 O4 Ti1 135.4(2)
C33 O3 Ti1 130.1(3)
C16 O1 Ti1 139.0(3)
C13 O2 Ti1 142.3(4)
C12 N2 C6 112.6(3)
C12 N2 Ti1 120.3(3)
C6 N2 Ti1 126.7(3)
C11 N1 C1 114.2(3)
C11 N1 Ti1 119.6(3)
C1 N1 Ti1 126.2(3)
O4 C19 C20 119.8(3)
O4 C19 C24 121.4(4)
C20 C19 C24 118.7(4)
C24 C23 C22 125.5(4)
C24 C23 H23 117.3
C22 C23 H23 117.3
C37 C38 C33 117.9(4)
C37 C38 C39 121.9(4)
C33 C38 C39 120.2(4)
C22 C21 C20 121.4(4)
C22 C21 H21 119.3
C20 C21 H21 119.3
O3 C33 C34 120.9(4)
O3 C33 C38 121.1(4)
C34 C33 C38 118.0(4)
N2 C12 C20 127.6(4)
N2 C12 H12 116.2
C20 C12 H12 116.2
C7 C6 C10 108.8(4)
C7 C6 N2 126.9(4)
C10 C6 N2 124.2(4)
C7 C6 Fe1 70.3(2)
C10 C6 Fe1 70.0(2)
N2 C6 Fe1 129.2(3)
C42 C39 C38 111.9(3)
C42 C39 C40 106.9(3)
C38 C39 C40 110.4(3)
C42 C39 C41 108.5(3)
C38 C39 C41 109.0(3)
C40 C39 C41 110.1(3)
C31 C29 C24 110.2(3)
C31 C29 C32 107.5(4)
C24 C29 C32 111.8(3)
C31 C29 C30 109.1(3)
C24 C29 C30 110.7(3)
C32 C29 C30 107.3(4)
C39 C41 H41A 109.5
C39 C41 H41B 109.5
H41A C41 H41B 109.5
C39 C41 H41C 109.5
H41A C41 H41C 109.5
H41B C41 H41C 109.5
C23 C24 C19 117.1(4)
C23 C24 C29 122.1(4)
C19 C24 C29 120.9(4)
C38 C37 C36 124.9(4)
C38 C37 H37 117.6
C36 C37 H37 117.6
C21 C22 C23 116.1(4)
C21 C22 C25 122.5(4)
C23 C22 C25 121.4(4)
C3 C2 C1 107.5(4)
C3 C2 Fe1 70.6(3)
C1 C2 Fe1 68.4(2)
C3 C2 H2 126.3
C1 C2 H2 126.3
Fe1 C2 H2 126.3
C21 C20 C19 121.0(4)
C21 C20 C12 116.0(4)
C19 C20 C12 122.9(4)
C5 C1 N1 128.2(4)
C5 C1 C2 107.9(4)
N1 C1 C2 123.6(4)
C5 C1 Fe1 70.0(2)
N1 C1 Fe1 120.7(3)
C2 C1 Fe1 69.9(3)
C4 C5 C1 107.7(4)
C4 C5 Fe1 70.6(3)
C1 C5 Fe1 68.7(2)
C4 C5 H5 126.1
C1 C5 H5 126.1
Fe1 C5 H5 126.1
C29 C32 H32A 109.5
C29 C32 H32B 109.5
H32A C32 H32B 109.5
C29 C32 H32C 109.5
H32A C32 H32C 109.5
H32B C32 H32C 109.5
C36 C35 C34 121.6(4)
C36 C35 H35 119.2
C34 C35 H35 119.2
C39 C40 H40A 109.5
C39 C40 H40B 109.5
H40A C40 H40B 109.5
C39 C40 H40C 109.5
H40A C40 H40C 109.5
H40B C40 H40C 109.5
O1 C16 C18 109.2(4)
O1 C16 C17 108.2(4)
C18 C16 C17 112.4(4)
O1 C16 H16 109.0
C18 C16 H16 109.0
C17 C16 H16 109.0
C8 C7 C6 107.8(4)
C8 C7 Fe1 69.9(3)
C6 C7 Fe1 69.0(2)
C8 C7 H7 126.1
C6 C7 H7 126.1
Fe1 C7 H7 126.6
C33 C34 C35 121.2(4)
C33 C34 C11 120.5(4)
C35 C34 C11 116.7(4)
C35 C36 C37 116.5(4)
C35 C36 C43 124.7(4)
C37 C36 C43 118.7(4)
N1 C11 C34 128.0(4)
N1 C11 H11 116.0
C34 C11 H11 116.0
C39 C42 H42A 109.5
C39 C42 H42B 109.5
H42A C42 H42B 109.5
C39 C42 H42C 109.5
H42A C42 H42C 109.5
H42B C42 H42C 109.5
C46 C43 C36 108.1(4)
C46 C43 C44 108.2(4)
C36 C43 C44 111.8(4)
C46 C43 C45 109.8(4)
C36 C43 C45 110.7(4)
C44 C43 C45 108.3(4)
C26 C25 C28 108.8(5)
C26 C25 C22 110.1(4)
C28 C25 C22 112.5(4)
C26 C25 C27 110.1(5)
C28 C25 C27 106.4(4)
C22 C25 C27 108.8(4)
C43 C44 H44A 109.5
C43 C44 H44B 109.5
H44A C44 H44B 109.5
C43 C44 H44C 109.5
H44A C44 H44C 109.5
H44B C44 H44C 109.5
C29 C31 H31A 109.5
C29 C31 H31B 109.5
H31A C31 H31B 109.5
C29 C31 H31C 109.5
H31A C31 H31C 109.5
H31B C31 H31C 109.5
C6 C10 C9 106.4(4)
C6 C10 Fe1 68.9(2)
C9 C10 Fe1 69.4(3)
C6 C10 H10 126.8
C9 C10 H10 126.8
Fe1 C10 H10 126.5
C43 C45 H45A 109.5
C43 C45 H45B 109.5
H45A C45 H45B 109.5
C43 C45 H45C 109.5
H45A C45 H45C 109.5
H45B C45 H45C 109.5
C29 C30 H30A 109.5
C29 C30 H30B 109.5
H30A C30 H30B 109.5
C29 C30 H30C 109.5
H30A C30 H30C 109.5
H30B C30 H30C 109.5
C25 C28 H28A 109.5
C25 C28 H28B 109.5
H28A C28 H28B 109.5
C25 C28 H28C 109.5
H28A C28 H28C 109.5
H28B C28 H28C 109.5
C16 C17 H17A 109.5
C16 C17 H17B 109.5
H17A C17 H17B 109.5
C16 C17 H17C 109.5
H17A C17 H17C 109.5
H17B C17 H17C 109.5
C4 C3 C2 108.0(4)
C4 C3 Fe1 69.8(2)
C2 C3 Fe1 68.5(2)
C4 C3 H3 126.0
C2 C3 H3 126.0
Fe1 C3 H3 127.2
C16 C18 H18A 109.5
C16 C18 H18B 109.5
H18A C18 H18B 109.5
C16 C18 H18C 109.5
H18A C18 H18C 109.5
H18B C18 H18C 109.5
C43 C46 H46A 109.5
C43 C46 H46B 109.5
H46A C46 H46B 109.5
C43 C46 H46C 109.5
H46A C46 H46C 109.5
H46B C46 H46C 109.5
C13 C14 H14A 109.5
C13 C14 H14B 109.5
H14A C14 H14B 109.5
C13 C14 H14C 109.5
H14A C14 H14C 109.5
H14B C14 H14C 109.5
C8 C9 C10 108.5(4)
C8 C9 Fe1 70.1(3)
C10 C9 Fe1 69.6(3)
C8 C9 H9 125.7
C10 C9 H9 125.7
Fe1 C9 H9 126.1
C3 C4 C5 109.0(4)
C3 C4 Fe1 70.1(3)
C5 C4 Fe1 68.7(2)
C3 C4 H4 125.5
C5 C4 H4 125.5
Fe1 C4 H4 127.2
C9 C8 C7 108.5(4)
C9 C8 Fe1 69.5(3)
C7 C8 Fe1 69.9(3)
C9 C8 H8 125.8
C7 C8 H8 125.8
Fe1 C8 H8 126.4
C13 C15 H15A 109.5
C13 C15 H15B 109.5
H15A C15 H15B 109.5
C13 C15 H15C 109.5
H15A C15 H15C 109.5
H15B C15 H15C 109.5
C25 C27 H27A 109.5
C25 C27 H27B 109.5
H27A C27 H27B 109.5
C25 C27 H27C 109.5
H27A C27 H27C 109.5
H27B C27 H27C 109.5
C25 C26 H26A 109.5
C25 C26 H26B 109.5
H26A C26 H26B 109.5
C25 C26 H26C 109.5
H26A C26 H26C 109.5
H26B C26 H26C 109.5
O2 C13 C14 115.5(5)
O2 C13 C15 114.7(5)
C14 C13 C15 119.5(5)
O2 C13 H13 100.8
C14 C13 H13 100.8
C15 C13 H13 100.8

loop_
_geom_bond_atom_site_label_1
_geom_bond_atom_site_label_2
_geom_bond_distance
Fe1 C1 2.012(4)
Fe1 C5 2.029(4)
Fe1 C6 2.030(4)
Fe1 C2 2.032(5)
Fe1 C9 2.040(5)
Fe1 C10 2.044(5)
Fe1 C7 2.048(4)
Fe1 C8 2.048(5)
Fe1 C4 2.055(4)
Fe1 C3 2.059(4)
Ti1 O1 1.811(3)
Ti1 O2 1.822(3)
Ti1 O4 1.922(3)
Ti1 O3 1.978(3)
Ti1 N1 2.214(3)
Ti1 N2 2.291(3)
O4 C19 1.321(5)
O3 C33 1.314(5)
O1 C16 1.408(5)
O2 C13 1.383(6)
N2 C12 1.291(6)
N2 C6 1.447(5)
N1 C11 1.303(5)
N1 C1 1.428(5)
C19 C20 1.412(6)
C19 C24 1.428(6)
C23 C24 1.391(6)
C23 C22 1.401(6)
C23 H23 0.9300
C38 C37 1.378(6)
C38 C33 1.440(6)
C38 C39 1.537(6)
C21 C22 1.393(6)
C21 C20 1.404(6)
C21 H21 0.9300
C33 C34 1.412(6)
C12 C20 1.442(6)
C12 H12 0.9300
C6 C7 1.417(6)
C6 C10 1.429(6)
C39 C42 1.531(6)
C39 C40 1.538(6)
C39 C41 1.544(6)
C29 C31 1.539(6)
C29 C24 1.548(6)
C29 C32 1.548(6)
C29 C30 1.545(6)
C41 H41A 0.9600
C41 H41B 0.9600
C41 H41C 0.9600
C37 C36 1.423(6)
C37 H37 0.9300
C22 C25 1.527(6)
C2 C3 1.430(6)
C2 C1 1.437(6)
C2 H2 0.9300
C1 C5 1.425(6)
C5 C4 1.418(6)
C5 H5 0.9300
C32 H32A 0.9600
C32 H32B 0.9600
C32 H32C 0.9600
C35 C36 1.368(6)
C35 C34 1.419(6)
C35 H35 0.9300
C40 H40A 0.9600
C40 H40B 0.9600
C40 H40C 0.9600
C16 C18 1.508(7)
C16 C17 1.525(6)
C16 H16 0.9800
C7 C8 1.409(7)
C7 H7 0.9300
C34 C11 1.435(6)
C36 C43 1.535(6)
C11 H11 0.9300
C42 H42A 0.9600
C42 H42B 0.9600
C42 H42C 0.9600
C43 C46 1.525(7)
C43 C44 1.543(6)
C43 C45 1.544(6)
C25 C26 1.518(7)
C25 C28 1.514(6)
C25 C27 1.563(7)
C44 H44A 0.9600
C44 H44B 0.9600
C44 H44C 0.9600
C31 H31A 0.9600
C31 H31B 0.9600
C31 H31C 0.9600
C10 C9 1.430(7)
C10 H10 0.9300
C45 H45A 0.9600
C45 H45B 0.9600
C45 H45C 0.9600
C30 H30A 0.9600
C30 H30B 0.9600
C30 H30C 0.9600
C28 H28A 0.9600
C28 H28B 0.9600
C28 H28C 0.9600
C17 H17A 0.9600
C17 H17B 0.9600
C17 H17C 0.9600
C3 C4 1.412(7)
C3 H3 0.9300
C18 H18A 0.9600
C18 H18B 0.9600
C18 H18C 0.9600
C46 H46A 0.9600
C46 H46B 0.9600
C46 H46C 0.9600
C14 C13 1.445(8)
C14 H14A 0.9600
C14 H14B 0.9600
C14 H14C 0.9600
C9 C8 1.413(8)
C9 H9 0.9300
C4 H4 0.9300
C8 H8 0.9300
C15 C13 1.465(8)
C15 H15A 0.9600
C15 H15B 0.9600
C15 H15C 0.9600
C27 H27A 0.9600
C27 H27B 0.9600
C27 H27C 0.9600
C26 H26A 0.9600
C26 H26B 0.9600
C26 H26C 0.9600
C13 H13 0.9800
